data_7125259
loop_
_publ_author_name
'Ma, Qiang-Qiang'
'Liu, Ting'
'Li, Shujun'
'Zhang, Jie'
'Chen, Xuenian'
'Guan, Hairong'

_publ_section_title
;
 Highly efficient reduction of carbon dioxide with a borane catalyzed by
 bis(phosphinite) pincer ligated palladium thiolate complexes.
;
_journal_issue 99
_journal_name_full 'Chemical communications (Cambridge, England)'
_journal_page_first 14262
_journal_page_last 14265
_journal_paper_doi 10.1039/c6cc07987c
_journal_volume 52
_journal_year 2016
_chemical_formula_sum 'C28 H44 O2 P2 Pd S'
_chemical_formula_weight 613.03
_space_group_crystal_system triclinic
_space_group_IT_number 2
_space_group_name_Hall '-P 1'
_space_group_name_H-M_alt 'P -1'
_atom_sites_solution_hydrogens geom
_audit_creation_method SHELXL-2014/7
_audit_update_record
;
2016-09-06 deposited with the CCDC.
2016-11-16 downloaded from the CCDC.
;
_cell_angle_alpha 77.1791(12)
_cell_angle_beta 79.8629(14)
_cell_angle_gamma 73.9166(13)
_cell_formula_units_Z 2
_cell_length_a 8.6167(9)
_cell_length_b 11.5992(12)
_cell_length_c 16.4263(17)
_cell_measurement_reflns_used 2812
_cell_measurement_temperature 296(2)
_cell_measurement_theta_max 22.7
_cell_measurement_theta_min 2.44
_cell_volume 1526.6(3)
_computing_structure_refinement 'SHELXL-2014/7 (Sheldrick, 2014)'
_diffrn_ambient_temperature 296(2)
_diffrn_detector_area_resol_mean '100x100 microns'
_diffrn_measured_fraction_theta_full 0.996
_diffrn_measured_fraction_theta_max 0.921
_diffrn_measurement_device_type 'CCD area detector'
_diffrn_measurement_method 'phi and omega scans'
_diffrn_radiation_type MoK\a
_diffrn_radiation_wavelength 0.71073
_diffrn_reflns_av_R_equivalents 0.0350
_diffrn_reflns_av_unetI/netI 0.0705
_diffrn_reflns_Laue_measured_fraction_full 0.996
_diffrn_reflns_Laue_measured_fraction_max 0.921
_diffrn_reflns_limit_h_max 11
_diffrn_reflns_limit_h_min -9
_diffrn_reflns_limit_k_max 15
_diffrn_reflns_limit_k_min -14
_diffrn_reflns_limit_l_max 21
_diffrn_reflns_limit_l_min -20
_diffrn_reflns_number 12344
_diffrn_reflns_point_group_measured_fraction_full 0.996
_diffrn_reflns_point_group_measured_fraction_max 0.921
_diffrn_reflns_theta_full 25.242
_diffrn_reflns_theta_max 27.601
_diffrn_reflns_theta_min 1.281
_exptl_absorpt_coefficient_mu 0.803
_exptl_crystal_colour yellow
_exptl_crystal_density_diffrn 1.334
_exptl_crystal_description block
_exptl_crystal_F_000 640.0
_refine_diff_density_max 0.518
_refine_diff_density_min -0.601
_refine_diff_density_rms 0.164
_refine_ls_extinction_method none
_refine_ls_goodness_of_fit_ref 1.088
_refine_ls_hydrogen_treatment constr
_refine_ls_matrix_type full
_refine_ls_number_parameters 319
_refine_ls_number_reflns 6523
_refine_ls_number_restraints 0
_refine_ls_restrained_S_all 1.088
_refine_ls_R_factor_all 0.0776
_refine_ls_R_factor_gt 0.0481
_refine_ls_shift/su_max 0.000
_refine_ls_shift/su_mean 0.000
_refine_ls_structure_factor_coef Fsqd
_refine_ls_weighting_details 'w=1/[\s^2^(Fo^2^)+(0.0517P)^2^+0.2141P] where P=(Fo^2^+2Fc^2^)/3'
_refine_ls_weighting_scheme calc
_refine_ls_wR_factor_gt 0.0950
_refine_ls_wR_factor_ref 0.1175
_reflns_Friedel_coverage 0.000
_reflns_number_gt 4867
_reflns_number_total 7086
_reflns_threshold_expression 'I > 2\s(I)'
_cod_data_source_file c6cc07987c3.cif
_cod_data_source_block 3_0m
_cod_database_code 7125259
_shelx_shelxl_version_number 2014/7
_shelx_space_group_comment
;
The symmetry employed for this shelxl refinement is uniquely defined
by the following loop, which should always be used as a source of
symmetry information in preference to the above space-group names.
They are only intended as comments.
;

loop_
_space_group_symop_operation_xyz
'x, y, z'
'-x, -y, -z'

loop_
_atom_site_label
_atom_site_type_symbol
_atom_site_fract_x
_atom_site_fract_y
_atom_site_fract_z
_atom_site_U_iso_or_equiv
_atom_site_adp_type
_atom_site_occupancy
_atom_site_site_symmetry_order
_atom_site_calc_flag
_atom_site_refinement_flags_posn
_atom_site_refinement_flags_adp
Pd1 Pd 0.83569(4) 0.02498(3) 0.24185(2) 0.03065(12) Uani 1 1 d . .
P2 P 0.67391(15) 0.16418(10) 0.14700(7) 0.0354(3) Uani 1 1 d . .
P1 P 0.96164(16) -0.15763(10) 0.31661(8) 0.0436(3) Uani 1 1 d . .
S1 S 0.97077(15) 0.14026(11) 0.29489(9) 0.0489(3) Uani 1 1 d . .
O3 O 0.6210(4) 0.0772(3) 0.09482(19) 0.0458(8) Uani 1 1 d . .
O1 O 0.9147(5) -0.2610(3) 0.2769(2) 0.0565(10) Uani 1 1 d . .
C1 C 0.7668(5) -0.0889(4) 0.1883(3) 0.0353(10) Uani 1 1 d . .
C2 C 0.6758(5) -0.0479(4) 0.1212(3) 0.0390(11) Uani 1 1 d . .
C3 C 0.8200(6) -0.2152(4) 0.2109(3) 0.0433(12) Uani 1 1 d . .
C4 C 0.7878(7) -0.2966(4) 0.1710(3) 0.0532(14) Uani 1 1 d . .
H4 H 0.8271 -0.3803 0.1879 0.064 Uiso 1 1 calc R U
C7 C 0.8380(6) 0.2632(4) 0.3368(3) 0.0395(11) Uani 1 1 d . .
C13 C 0.4675(6) 0.2506(5) 0.1871(3) 0.0493(13) Uani 1 1 d . .
C21 C 0.7805(7) 0.2571(4) 0.0595(3) 0.0521(13) Uani 1 1 d . .
C5 C 0.6394(6) -0.1269(4) 0.0793(3) 0.0488(13) Uani 1 1 d . .
H5 H 0.5779 -0.0964 0.0346 0.059 Uiso 1 1 calc R U
C6 C 0.6950(6) -0.2505(4) 0.1047(3) 0.0511(13) Uani 1 1 d . .
H6 H 0.6702 -0.3039 0.0772 0.061 Uiso 1 1 calc R U
C17 C 0.8698(8) -0.1902(5) 0.4293(3) 0.0630(16) Uani 1 1 d . .
C8 C 0.8804(7) 0.3734(4) 0.3193(3) 0.0531(13) Uani 1 1 d . .
H8 H 0.9754 0.3818 0.2843 0.064 Uiso 1 1 calc R U
C14 C 0.4754(7) 0.3704(5) 0.2085(4) 0.0721(18) Uani 1 1 d . .
H14A H 0.4949 0.4264 0.1576 0.108 Uiso 1 1 calc R U
H14B H 0.5622 0.3549 0.2421 0.108 Uiso 1 1 calc R U
H14C H 0.3741 0.4050 0.2395 0.108 Uiso 1 1 calc R U
C9 C 0.6408(9) 0.4626(5) 0.4039(4) 0.0704(18) Uani 1 1 d . .
H9 H 0.5739 0.5297 0.4254 0.084 Uiso 1 1 calc R U
C10 C 0.6970(7) 0.2542(4) 0.3892(3) 0.0522(13) Uani 1 1 d . .
H10 H 0.6679 0.1802 0.4025 0.063 Uiso 1 1 calc R U
C11 C 0.5983(7) 0.3521(6) 0.4223(3) 0.0662(16) Uani 1 1 d . .
H11 H 0.5029 0.3441 0.4572 0.079 Uiso 1 1 calc R U
C12 C 0.7822(9) 0.4712(5) 0.3537(4) 0.0713(18) Uani 1 1 d . .
H12 H 0.8132 0.5444 0.3424 0.086 Uiso 1 1 calc R U
C22 C 0.6761(8) 0.3243(5) -0.0110(3) 0.0736(18) Uani 1 1 d . .
H22A H 0.5870 0.3856 0.0096 0.110 Uiso 1 1 calc R U
H22B H 0.6344 0.2673 -0.0297 0.110 Uiso 1 1 calc R U
H22C H 0.7411 0.3623 -0.0571 0.110 Uiso 1 1 calc R U
C15 C 0.4144(7) 0.1658(6) 0.2676(3) 0.0695(16) Uani 1 1 d . .
H15A H 0.3068 0.2036 0.2908 0.104 Uiso 1 1 calc R U
H15B H 0.4888 0.1517 0.3080 0.104 Uiso 1 1 calc R U
H15C H 0.4146 0.0894 0.2540 0.104 Uiso 1 1 calc R U
C16 C 0.3419(7) 0.2772(6) 0.1254(4) 0.0755(19) Uani 1 1 d . .
H16A H 0.2366 0.3152 0.1511 0.113 Uiso 1 1 calc R U
H16B H 0.3381 0.2021 0.1112 0.113 Uiso 1 1 calc R U
H16C H 0.3724 0.3308 0.0752 0.113 Uiso 1 1 calc R U
C23 C 0.8443(9) 0.3452(6) 0.0922(4) 0.0811(19) Uani 1 1 d . .
H23A H 0.9150 0.3813 0.0482 0.122 Uiso 1 1 calc R U
H23B H 0.9036 0.3021 0.1387 0.122 Uiso 1 1 calc R U
H23C H 0.7546 0.4081 0.1105 0.122 Uiso 1 1 calc R U
C18 C 0.9022(9) -0.1050(6) 0.4794(3) 0.084(2) Uani 1 1 d . .
H18A H 0.8413 -0.1140 0.5343 0.126 Uiso 1 1 calc R U
H18B H 0.8694 -0.0221 0.4507 0.126 Uiso 1 1 calc R U
H18C H 1.0162 -0.1253 0.4847 0.126 Uiso 1 1 calc R U
C19 C 0.6872(9) -0.1629(7) 0.4258(4) 0.095(2) Uani 1 1 d . .
H19A H 0.6319 -0.1753 0.4819 0.142 Uiso 1 1 calc R U
H19B H 0.6663 -0.2164 0.3944 0.142 Uiso 1 1 calc R U
H19C H 0.6485 -0.0797 0.3989 0.142 Uiso 1 1 calc R U
C20 C 0.9302(11) -0.3230(6) 0.4724(4) 0.113(3) Uani 1 1 d . .
H20A H 1.0444 -0.3400 0.4766 0.169 Uiso 1 1 calc R U
H20B H 0.9123 -0.3765 0.4399 0.169 Uiso 1 1 calc R U
H20C H 0.8718 -0.3358 0.5277 0.169 Uiso 1 1 calc R U
C24 C 0.9271(7) 0.1628(6) 0.0251(4) 0.082(2) Uani 1 1 d . .
H24A H 0.9863 0.2031 -0.0227 0.123 Uiso 1 1 calc R U
H24B H 0.8895 0.1020 0.0085 0.123 Uiso 1 1 calc R U
H24C H 0.9972 0.1246 0.0680 0.123 Uiso 1 1 calc R U
C25 C 1.1854(7) -0.2061(5) 0.3006(4) 0.0694(17) Uani 1 1 d . .
C26 C 1.2633(8) -0.1531(6) 0.3555(5) 0.096(2) Uani 1 1 d . .
H26A H 1.3781 -0.1670 0.3377 0.145 Uiso 1 1 calc R U
H26B H 1.2452 -0.1919 0.4132 0.145 Uiso 1 1 calc R U
H26C H 1.2155 -0.0669 0.3503 0.145 Uiso 1 1 calc R U
C27 C 1.2308(8) -0.1471(8) 0.2095(5) 0.119(3) Uani 1 1 d . .
H27A H 1.1871 -0.0604 0.2026 0.179 Uiso 1 1 calc R U
H27B H 1.1866 -0.1792 0.1722 0.179 Uiso 1 1 calc R U
H27C H 1.3471 -0.1649 0.1968 0.179 Uiso 1 1 calc R U
C28 C 1.2521(10) -0.3459(6) 0.3126(6) 0.137(4) Uani 1 1 d . .
H28A H 1.3681 -0.3661 0.3118 0.206 Uiso 1 1 calc R U
H28B H 1.2257 -0.3754 0.2679 0.206 Uiso 1 1 calc R U
H28C H 1.2040 -0.3831 0.3656 0.206 Uiso 1 1 calc R U

loop_
_atom_site_aniso_label
_atom_site_aniso_U_11
_atom_site_aniso_U_22
_atom_site_aniso_U_33
_atom_site_aniso_U_23
_atom_site_aniso_U_13
_atom_site_aniso_U_12
Pd1 0.0351(2) 0.02577(18) 0.03338(19) -0.00531(13) -0.01164(13) -0.00671(13)
P2 0.0409(7) 0.0287(6) 0.0353(6) -0.0057(5) -0.0122(5) -0.0017(5)
P1 0.0595(9) 0.0297(6) 0.0481(7) -0.0036(5) -0.0327(6) -0.0082(6)
S1 0.0424(8) 0.0426(7) 0.0713(9) -0.0201(6) -0.0192(6) -0.0107(6)
O3 0.062(2) 0.0316(17) 0.0457(18) -0.0043(14) -0.0309(16) -0.0010(15)
O1 0.093(3) 0.0263(17) 0.058(2) 0.0012(15) -0.051(2) -0.0092(17)
C1 0.042(3) 0.029(2) 0.038(2) -0.0057(19) -0.017(2) -0.0076(19)
C2 0.043(3) 0.035(2) 0.040(2) -0.007(2) -0.016(2) -0.004(2)
C3 0.061(3) 0.030(2) 0.044(3) -0.002(2) -0.027(2) -0.010(2)
C4 0.083(4) 0.030(3) 0.054(3) -0.005(2) -0.033(3) -0.014(2)
C7 0.055(3) 0.035(2) 0.035(2) -0.005(2) -0.018(2) -0.014(2)
C13 0.035(3) 0.055(3) 0.053(3) -0.017(3) -0.010(2) 0.005(2)
C21 0.061(4) 0.042(3) 0.047(3) 0.002(2) -0.005(3) -0.011(2)
C5 0.056(3) 0.048(3) 0.049(3) -0.011(2) -0.030(2) -0.007(2)
C6 0.073(4) 0.040(3) 0.051(3) -0.015(2) -0.028(3) -0.014(2)
C17 0.105(5) 0.051(3) 0.044(3) 0.008(2) -0.035(3) -0.035(3)
C8 0.079(4) 0.042(3) 0.047(3) -0.010(2) -0.006(3) -0.028(3)
C14 0.078(4) 0.058(4) 0.074(4) -0.033(3) -0.020(3) 0.016(3)
C9 0.109(6) 0.047(3) 0.052(3) -0.021(3) -0.015(4) -0.004(3)
C10 0.064(4) 0.043(3) 0.056(3) -0.010(2) -0.010(3) -0.021(3)
C11 0.067(4) 0.081(4) 0.052(3) -0.021(3) 0.004(3) -0.021(3)
C12 0.130(6) 0.039(3) 0.054(3) -0.006(3) -0.012(4) -0.036(3)
C22 0.103(5) 0.058(4) 0.047(3) 0.010(3) -0.020(3) -0.007(3)
C15 0.048(4) 0.092(5) 0.064(4) -0.014(3) 0.003(3) -0.017(3)
C16 0.054(4) 0.090(5) 0.080(4) -0.029(4) -0.033(3) 0.012(3)
C23 0.109(6) 0.071(4) 0.072(4) 0.007(3) -0.010(4) -0.052(4)
C18 0.142(6) 0.081(4) 0.051(3) -0.013(3) -0.027(4) -0.055(4)
C19 0.102(6) 0.125(6) 0.061(4) 0.012(4) -0.007(4) -0.059(5)
C20 0.211(9) 0.067(4) 0.079(5) 0.027(4) -0.081(5) -0.057(5)
C24 0.071(4) 0.084(5) 0.060(4) 0.008(3) 0.013(3) -0.002(4)
C25 0.066(4) 0.054(4) 0.085(4) -0.018(3) -0.038(3) 0.010(3)
C26 0.073(5) 0.091(5) 0.137(6) -0.026(5) -0.059(5) -0.008(4)
C27 0.050(5) 0.162(8) 0.131(7) -0.053(7) -0.006(4) 0.015(5)
C28 0.105(6) 0.060(5) 0.245(11) -0.049(6) -0.084(7) 0.036(4)

loop_
_atom_type_symbol
_atom_type_description
_atom_type_scat_dispersion_real
_atom_type_scat_dispersion_imag
_atom_type_scat_source
C C 0.0033 0.0016 'International Tables Vol C Tables 4.2.6.8 and 6.1.1.4'
O O 0.0106 0.0060 'International Tables Vol C Tables 4.2.6.8 and 6.1.1.4'
S S 0.1246 0.1234 'International Tables Vol C Tables 4.2.6.8 and 6.1.1.4'
P P 0.1023 0.0942 'International Tables Vol C Tables 4.2.6.8 and 6.1.1.4'
Pd Pd -0.9988 1.0072 'International Tables Vol C Tables 4.2.6.8 and 6.1.1.4'
H H 0.0000 0.0000 'International Tables Vol C Tables 4.2.6.8 and 6.1.1.4'

loop_
_geom_angle_atom_site_label_1
_geom_angle_atom_site_label_2
_geom_angle_atom_site_label_3
_geom_angle
C1 Pd1 P1 80.15(12)
C1 Pd1 P2 79.70(12)
P1 Pd1 P2 159.79(4)
C1 Pd1 S1 168.53(13)
P1 Pd1 S1 94.31(4)
P2 Pd1 S1 105.80(4)
O3 P2 C21 100.7(2)
O3 P2 C13 99.6(2)
C21 P2 C13 113.4(2)
O3 P2 Pd1 103.65(11)
C21 P2 Pd1 116.22(17)
C13 P2 Pd1 119.05(16)
O1 P1 C25 100.7(2)
O1 P1 C17 101.3(2)
C25 P1 C17 114.3(3)
O1 P1 Pd1 104.49(11)
C25 P1 Pd1 118.4(2)
C17 P1 Pd1 114.42(19)
C7 S1 Pd1 113.45(16)
C2 O3 P2 115.8(2)
C3 O1 P1 115.6(3)
C2 C1 C3 115.4(4)
C2 C1 Pd1 122.3(3)
C3 C1 Pd1 122.0(3)
C1 C2 O3 118.2(4)
C1 C2 C5 122.5(4)
O3 C2 C5 119.2(4)
C4 C3 O1 118.3(4)
C4 C3 C1 124.1(4)
O1 C3 C1 117.6(4)
C3 C4 C6 118.1(4)
C10 C7 C8 118.2(5)
C10 C7 S1 123.3(4)
C8 C7 S1 118.5(4)
C14 C13 C16 109.4(4)
C14 C13 C15 110.0(4)
C16 C13 C15 108.5(5)
C14 C13 P2 110.9(4)
C16 C13 P2 113.1(4)
C15 C13 P2 104.9(3)
C23 C21 C22 110.8(4)
C23 C21 C24 108.2(5)
C22 C21 C24 109.3(4)
C23 C21 P2 110.9(4)
C22 C21 P2 113.3(4)
C24 C21 P2 104.1(3)
C6 C5 C2 119.3(4)
C5 C6 C4 120.6(4)
C18 C17 C19 109.2(6)
C18 C17 C20 109.7(4)
C19 C17 C20 109.0(5)
C18 C17 P1 110.4(4)
C19 C17 P1 105.0(3)
C20 C17 P1 113.4(5)
C12 C8 C7 120.3(5)
C12 C9 C11 118.8(5)
C11 C10 C7 121.5(5)
C10 C11 C9 120.0(6)
C9 C12 C8 121.2(5)
C26 C25 C27 106.2(6)
C26 C25 C28 110.4(5)
C27 C25 C28 110.2(6)
C26 C25 P1 112.2(4)
C27 C25 P1 104.1(4)
C28 C25 P1 113.3(5)

loop_
_geom_bond_atom_site_label_1
_geom_bond_atom_site_label_2
_geom_bond_distance
Pd1 C1 2.000(4)
Pd1 P1 2.2833(12)
Pd1 P2 2.3193(11)
Pd1 S1 2.3745(12)
P2 O3 1.654(3)
P2 C21 1.862(5)
P2 C13 1.869(5)
P1 O1 1.653(3)
P1 C25 1.841(6)
P1 C17 1.880(6)
S1 C7 1.752(5)
O3 C2 1.390(5)
O1 C3 1.393(5)
C1 C2 1.386(5)
C1 C3 1.393(6)
C2 C5 1.389(6)
C3 C4 1.372(6)
C4 C6 1.386(6)
C7 C10 1.374(7)
C7 C8 1.382(6)
C13 C14 1.529(7)
C13 C16 1.535(7)
C13 C15 1.545(7)
C21 C23 1.516(7)
C21 C22 1.528(7)
C21 C24 1.539(7)
C5 C6 1.372(6)
C17 C18 1.525(7)
C17 C19 1.525(9)
C17 C20 1.532(7)
C8 C12 1.381(7)
C9 C12 1.360(8)
C9 C11 1.385(8)
C10 C11 1.373(7)
C25 C26 1.527(8)
C25 C27 1.532(10)
C25 C28 1.542(8)
